data_4341806
loop_
_publ_author_name
'Chen, Xiang-Yi'
'Wei, Rong-Jia'
'Zheng, Lan-Sun'
'Tao, Jun'

_publ_section_title
;
 Valence Tautomeric Transitions of Three One-Dimensional Cobalt Complexes.
;
_journal_name_full 'Inorganic chemistry'
_journal_page_first 141125084744006
_journal_paper_doi 10.1021/ic502471v
_journal_year 2014
_chemical_formula_moiety 'C40 H50 Co N2 O4'
_chemical_formula_sum 'C40 H50 Co N2 O4'
_chemical_formula_weight 681.75
_space_group_crystal_system triclinic
_space_group_IT_number 2
_space_group_name_Hall '-P 1'
_space_group_name_H-M_alt 'P -1'
_symmetry_space_group_name_Hall '-P 1'
_symmetry_space_group_name_H-M 'P -1'
_atom_sites_solution_hydrogens geom
_atom_sites_solution_primary iterative
_atom_sites_solution_secondary difmap
_cell_angle_alpha 104.578(6)
_cell_angle_beta 98.186(9)
_cell_angle_gamma 97.789(8)
_cell_formula_units_Z 1
_cell_length_a 8.7618(12)
_cell_length_b 11.1934(8)
_cell_length_c 11.7919(8)
_cell_measurement_reflns_used 1650
_cell_measurement_temperature 300(2)
_cell_measurement_theta_max 64.2680
_cell_measurement_theta_min 3.9050
_cell_volume 1089.98(19)
_computing_cell_refinement
;
CrysAlisPro, Agilent Technologies,
Version 1.171.36.32 (release 02-08-2013 CrysAlis171 .NET)
(compiled Aug  2 2013,16:46:58)
;
_computing_data_collection
;
CrysAlisPro, Agilent Technologies,
Version 1.171.36.32 (release 02-08-2013 CrysAlis171 .NET)
(compiled Aug  2 2013,16:46:58)
;
_computing_data_reduction
;
CrysAlisPro, Agilent Technologies,
Version 1.171.36.32 (release 02-08-2013 CrysAlis171 .NET)
(compiled Aug  2 2013,16:46:58)
;
_computing_molecular_graphics
;
O. V. Dolomanov, L. J. Bourhis, R. J. Gildea, J. A. K. Howard and H. Puschmann,
OLEX2: a complete structure solution, refinement and analysis program.
J. Appl. Cryst. (2009). 42, 339-341.
;
_computing_publication_material
;
O. V. Dolomanov, L. J. Bourhis, R. J. Gildea, J. A. K. Howard and H. Puschmann,
OLEX2: a complete structure solution, refinement and analysis program.
J. Appl. Cryst. (2009). 42, 339-341.
;
_computing_structure_refinement
;
SHELXL, G.M. Sheldrick, Acta Cryst.
(2008). A64, 112-122
;
_computing_structure_solution 'J. Appl. Cryst. (2007) 40, 786-790'
_diffrn_ambient_temperature 300(2)
_diffrn_measured_fraction_theta_full 0.9973
_diffrn_measured_fraction_theta_max 0.9973
_diffrn_measurement_device_type 'SuperNova, Dual, Cu at zero, Atlas'
_diffrn_measurement_method '\w scans'
_diffrn_radiation_monochromator mirror
_diffrn_radiation_type 'Cu K\a'
_diffrn_radiation_wavelength 1.54184
_diffrn_reflns_av_R_equivalents 0.0721
_diffrn_reflns_av_unetI/netI 0.0789
_diffrn_reflns_limit_h_max 10
_diffrn_reflns_limit_h_min -9
_diffrn_reflns_limit_k_max 13
_diffrn_reflns_limit_k_min -9
_diffrn_reflns_limit_l_max 13
_diffrn_reflns_limit_l_min -11
_diffrn_reflns_number 6607
_diffrn_reflns_theta_full 65.85
_diffrn_reflns_theta_max 65.85
_diffrn_reflns_theta_min 3.94
_diffrn_source 'SuperNova (Cu) X-ray Source'
_diffrn_standards_decay_% 0
_diffrn_standards_interval_count 0
_diffrn_standards_interval_time 0
_diffrn_standards_number 0
_exptl_absorpt_coefficient_mu 3.357
_exptl_absorpt_correction_T_max 1.00000
_exptl_absorpt_correction_T_min 0.73368
_exptl_absorpt_correction_type multi-scan
_exptl_absorpt_process_details
;
CrysAlisPro, Agilent Technologies,
Version 1.171.36.32 (release 02-08-2013 CrysAlis171 .NET)
(compiled Aug  2 2013,16:46:58)
Empirical absorption correction using spherical harmonics,
 implemented in SCALE3 ABSPACK scaling algorithm.
;
_exptl_crystal_colour dark_green
_exptl_crystal_density_diffrn 1.039
_exptl_crystal_density_method 'not measured'
_exptl_crystal_description block
_exptl_crystal_F_000 363
_exptl_crystal_size_max 0.2
_exptl_crystal_size_mid 0.06
_exptl_crystal_size_min 0.05
_refine_diff_density_max 0.434
_refine_diff_density_min -0.422
_refine_diff_density_rms 0.249
_refine_ls_extinction_method none
_refine_ls_goodness_of_fit_ref 1.017
_refine_ls_hydrogen_treatment constr
_refine_ls_matrix_type full
_refine_ls_number_parameters 220
_refine_ls_number_reflns 3623
_refine_ls_number_restraints 0
_refine_ls_restrained_S_all 1.017
_refine_ls_R_factor_all 0.1232
_refine_ls_R_factor_gt 0.1051
_refine_ls_shift/su_max 0.000
_refine_ls_shift/su_mean 0.000
_refine_ls_structure_factor_coef Fsqd
_refine_ls_weighting_details 'calc w=1/[\s^2^(Fo^2^)+(0.1000P)^2^+0.0000P] where P=(Fo^2^+2Fc^2^)/3'
_refine_ls_weighting_scheme calc
_refine_ls_wR_factor_gt 0.1856
_refine_ls_wR_factor_ref 0.1999
_reflns_number_gt 2847
_reflns_number_total 3623
_reflns_threshold_expression >2sigma(I)
_cod_data_source_file ic502471v_si_002.cif
_cod_data_source_block 1at300k
_cod_original_cell_volume 1089.97(18)
_cod_database_code 4341806
_reflns_odcompleteness_completeness 99.73
_reflns_odcompleteness_iscentric 1
_reflns_odcompleteness_theta 61.08

loop_
_space_group_symop_id
_space_group_symop_operation_xyz
1 'x, y, z'
2 '-x, -y, -z'

loop_
_atom_site_label
_atom_site_type_symbol
_atom_site_fract_x
_atom_site_fract_y
_atom_site_fract_z
_atom_site_U_iso_or_equiv
_atom_site_adp_type
_atom_site_occupancy
_atom_site_symmetry_multiplicity
_atom_site_calc_flag
_atom_site_refinement_flags
Co1 Co 1.0000 0.5000 1.0000 0.0352(12) Uani 1 2 d S
O1 O 1.1135(14) 0.3903(9) 0.8865(9) 0.046(3) Uani 1 1 d .
O2 O 0.8398(15) 0.4997(9) 0.8527(10) 0.052(3) Uani 1 1 d .
N1 N 0.853(2) 0.3396(12) 1.0161(11) 0.055(4) Uani 1 1 d .
C1 C 0.7101(19) 0.3464(15) 1.0049(15) 0.039(4) Uani 1 1 d .
H1 H 0.6711 0.4180 0.9981 0.047 Uiso 1 1 calc R
C2 C 0.618(2) 0.2373(15) 1.0039(16) 0.047(4) Uani 1 1 d .
H2 H 0.5108 0.2349 0.9976 0.057 Uiso 1 1 calc R
C3 C 0.675(2) 0.1314(14) 1.0115(14) 0.041(4) Uani 1 1 d .
C4 C 0.832(2) 0.1393(16) 1.0267(16) 0.051(5) Uani 1 1 d .
H4 H 0.8762 0.0711 1.0375 0.061 Uiso 1 1 calc R
C5 C 0.929(2) 0.2492(15) 1.0263(16) 0.043(4) Uani 1 1 d .
H5 H 1.0369 0.2570 1.0328 0.052 Uiso 1 1 calc R
C6 C 0.579(2) 0.0095(16) 1.0073(17) 0.056(5) Uani 1 1 d .
H6 H 0.6302 -0.0565 1.0150 0.068 Uiso 1 1 calc R
C7 C 0.8883(18) 0.4284(12) 0.7683(12) 0.035(4) Uani 1 1 d .
C8 C 1.0284(17) 0.3750(12) 0.7832(12) 0.035(4) Uani 1 1 d .
C9 C 1.074(2) 0.2961(14) 0.6811(15) 0.042(4) Uani 1 1 d .
C10 C 0.979(2) 0.2809(16) 0.5738(14) 0.048(5) Uani 1 1 d .
H10 H 1.0060 0.2305 0.5066 0.057 Uiso 1 1 calc R
C11 C 0.842(2) 0.3353(13) 0.5557(14) 0.041(4) Uani 1 1 d .
C12 C 0.798(2) 0.4076(15) 0.6536(15) 0.045(4) Uani 1 1 d .
H12 H 0.7085 0.4430 0.6444 0.055 Uiso 1 1 calc R
C13 C 1.220(2) 0.2421(17) 0.6962(14) 0.048(4) Uani 1 1 d .
C14 C 1.252(3) 0.166(2) 0.5717(19) 0.080(7) Uani 1 1 d .
H14A H 1.1559 0.1410 0.5143 0.119 Uiso 1 1 calc R
H14B H 1.2917 0.0919 0.5806 0.119 Uiso 1 1 calc R
H14C H 1.3274 0.2171 0.5447 0.119 Uiso 1 1 calc R
C15 C 1.362(3) 0.343(2) 0.7514(19) 0.066(6) Uani 1 1 d .
H15A H 1.3740 0.3976 0.7013 0.099 Uiso 1 1 calc R
H15B H 1.4532 0.3045 0.7595 0.099 Uiso 1 1 calc R
H15C H 1.3494 0.3899 0.8286 0.099 Uiso 1 1 calc R
C16 C 1.202(3) 0.153(2) 0.775(2) 0.075(7) Uani 1 1 d .
H16A H 1.2522 0.1963 0.8557 0.112 Uiso 1 1 calc R
H16B H 1.2507 0.0821 0.7464 0.112 Uiso 1 1 calc R
H16C H 1.0931 0.1247 0.7726 0.112 Uiso 1 1 calc R
C17 C 0.748(3) 0.3098(15) 0.4279(15) 0.051(5) Uani 1 1 d .
C18 C 0.617(3) 0.384(3) 0.426(2) 0.097(10) Uani 1 1 d .
H18A H 0.5480 0.3623 0.4772 0.145 Uiso 1 1 calc R
H18B H 0.5593 0.3646 0.3463 0.145 Uiso 1 1 calc R
H18C H 0.6596 0.4720 0.4541 0.145 Uiso 1 1 calc R
C19 C 0.687(4) 0.1741(19) 0.376(2) 0.109(12) Uani 1 1 d .
H19A H 0.7731 0.1294 0.3702 0.164 Uiso 1 1 calc R
H19B H 0.6262 0.1602 0.2979 0.164 Uiso 1 1 calc R
H19C H 0.6224 0.1446 0.4260 0.164 Uiso 1 1 calc R
C20 C 0.853(3) 0.351(3) 0.350(2) 0.095(9) Uani 1 1 d .
H20A H 0.9088 0.4350 0.3893 0.142 Uiso 1 1 calc R
H20B H 0.7910 0.3503 0.2758 0.142 Uiso 1 1 calc R
H20C H 0.9266 0.2957 0.3355 0.142 Uiso 1 1 calc R

loop_
_atom_site_aniso_label
_atom_site_aniso_U_11
_atom_site_aniso_U_22
_atom_site_aniso_U_33
_atom_site_aniso_U_23
_atom_site_aniso_U_13
_atom_site_aniso_U_12
Co1 0.051(2) 0.0224(17) 0.0253(18) 0.0063(13) 0.0002(15) -0.0086(15)
O1 0.059(8) 0.037(6) 0.033(6) 0.013(5) -0.011(5) -0.014(5)
O2 0.073(9) 0.031(5) 0.053(7) 0.006(5) 0.031(7) -0.003(6)
N1 0.090(13) 0.042(8) 0.023(7) -0.001(6) -0.005(7) 0.016(8)
C1 0.026(9) 0.040(8) 0.056(10) 0.022(7) 0.002(7) 0.007(7)
C2 0.040(10) 0.044(9) 0.050(10) 0.013(8) -0.005(8) -0.003(8)
C3 0.050(11) 0.034(8) 0.036(8) 0.011(7) 0.004(7) -0.004(8)
C4 0.067(14) 0.041(9) 0.047(10) 0.017(8) 0.009(9) 0.008(9)
C5 0.034(9) 0.042(9) 0.057(10) 0.025(8) 0.005(8) 0.006(8)
C6 0.071(13) 0.032(8) 0.056(11) 0.013(8) 0.000(10) -0.012(10)
C7 0.062(11) 0.017(6) 0.022(7) 0.001(5) 0.002(7) 0.000(7)
C8 0.049(10) 0.025(7) 0.028(8) 0.007(6) 0.008(7) -0.003(7)
C9 0.061(11) 0.033(8) 0.038(9) 0.013(7) 0.008(8) 0.016(8)
C10 0.072(13) 0.042(9) 0.024(8) 0.000(7) 0.011(8) 0.008(9)
C11 0.063(12) 0.026(7) 0.028(8) 0.002(6) -0.004(7) 0.007(8)
C12 0.058(11) 0.037(8) 0.039(9) 0.014(7) 0.003(8) 0.001(8)
C13 0.065(12) 0.056(10) 0.027(8) 0.011(7) 0.011(8) 0.022(9)
C14 0.085(17) 0.107(18) 0.056(13) 0.009(12) 0.027(12) 0.055(15)
C15 0.063(14) 0.071(13) 0.062(13) 0.019(11) 0.008(10) 0.012(11)
C16 0.097(18) 0.073(13) 0.071(14) 0.023(11) 0.019(13) 0.062(14)
C17 0.077(14) 0.036(8) 0.033(9) 0.011(7) -0.010(9) 0.007(9)
C18 0.11(2) 0.13(2) 0.046(12) 0.011(13) -0.018(12) 0.070(19)
C19 0.18(3) 0.043(11) 0.065(15) -0.002(10) -0.061(18) 0.010(15)
C20 0.10(2) 0.12(2) 0.055(14) 0.022(14) 0.005(13) 0.002(17)

loop_
_atom_type_symbol
_atom_type_description
_atom_type_scat_dispersion_real
_atom_type_scat_dispersion_imag
_atom_type_scat_source
C C 0.0181 0.0091 'International Tables Vol C Tables 4.2.6.8 and 6.1.1.4'
H H 0.0000 0.0000 'International Tables Vol C Tables 4.2.6.8 and 6.1.1.4'
N N 0.0311 0.0180 'International Tables Vol C Tables 4.2.6.8 and 6.1.1.4'
O O 0.0492 0.0322 'International Tables Vol C Tables 4.2.6.8 and 6.1.1.4'
Co Co -2.3653 3.6143 'International Tables Vol C Tables 4.2.6.8 and 6.1.1.4'

loop_
_geom_angle_atom_site_label_1
_geom_angle_atom_site_label_2
_geom_angle_atom_site_label_3
_geom_angle
_geom_angle_site_symmetry_1
_geom_angle_site_symmetry_3
O1 Co1 O1 180.0(5) 2_767 .
O1 Co1 O2 88.1(4) 2_767 2_767
O1 Co1 O2 91.9(4) . 2_767
O1 Co1 O2 91.9(4) 2_767 .
O1 Co1 O2 88.1(4) . .
O1 Co1 N1 91.6(5) . .
O1 Co1 N1 91.6(5) 2_767 2_767
O1 Co1 N1 88.4(5) 2_767 .
O1 Co1 N1 88.4(5) . 2_767
O2 Co1 O2 180.0(6) . 2_767
O2 Co1 N1 89.0(5) 2_767 2_767
O2 Co1 N1 91.0(5) . 2_767
O2 Co1 N1 91.0(5) 2_767 .
O2 Co1 N1 89.0(5) . .
N1 Co1 N1 180.0(10) . 2_767
C8 O1 Co1 103.0(10) . .
C7 O2 Co1 101.8(10) . .
C1 N1 Co1 114.4(11) . .
C1 N1 C5 132.4(15) . .
C5 N1 Co1 113.0(13) . .
N1 C1 C2 112.7(15) . .
C1 C2 C3 123.7(17) . .
C2 C3 C6 125.6(17) . .
C4 C3 C2 116.9(15) . .
C4 C3 C6 117.5(16) . .
C3 C4 C5 120.6(17) . .
N1 C5 C4 113.7(16) . .
C6 C6 C3 123(2) 2_657 .
O2 C7 C8 124.5(13) . .
O2 C7 C12 115.1(15) . .
C12 C7 C8 120.4(13) . .
O1 C8 C7 122.5(13) . .
O1 C8 C9 117.3(14) . .
C7 C8 C9 120.1(13) . .
C8 C9 C13 120.2(14) . .
C10 C9 C8 115.2(16) . .
C10 C9 C13 124.5(15) . .
C9 C10 C11 126.0(15) . .
C10 C11 C17 119.5(15) . .
C12 C11 C10 118.3(15) . .
C12 C11 C17 122.2(17) . .
C11 C12 C7 120.0(17) . .
C9 C13 C14 111.4(16) . .
C9 C13 C15 111.8(15) . .
C9 C13 C16 109.4(16) . .
C15 C13 C14 106.3(17) . .
C15 C13 C16 109.4(17) . .
C16 C13 C14 108.6(16) . .
C18 C17 C11 111.5(16) . .
C19 C17 C11 110.5(14) . .
C19 C17 C18 111(2) . .
C19 C17 C20 108(2) . .
C20 C17 C11 109.7(17) . .
C20 C17 C18 106(2) . .

loop_
_geom_bond_atom_site_label_1
_geom_bond_atom_site_label_2
_geom_bond_distance
_geom_bond_site_symmetry_2
Co1 O1 2.042(12) .
Co1 O1 2.042(12) 2_767
Co1 O2 2.071(13) 2_767
Co1 O2 2.071(13) .
Co1 N1 2.128(14) 2_767
Co1 N1 2.128(14) .
O1 C8 1.292(15) .
O2 C7 1.274(15) .
N1 C1 1.26(2) .
N1 C5 1.30(2) .
C1 C2 1.36(2) .
C2 C3 1.36(2) .
C3 C4 1.35(3) .
C3 C6 1.49(2) .
C4 C5 1.40(2) .
C6 C6 1.36(4) 2_657
C7 C8 1.444(18) .
C7 C12 1.41(2) .
C8 C9 1.45(2) .
C9 C10 1.37(2) .
C9 C13 1.49(3) .
C10 C11 1.43(3) .
C11 C12 1.37(2) .
C11 C17 1.55(2) .
C13 C14 1.59(2) .
C13 C15 1.51(3) .
C13 C16 1.53(3) .
C17 C18 1.51(3) .
C17 C19 1.48(3) .
C17 C20 1.50(3) .
